data_4510900
loop_
_publ_author_name
'Leblanc, Nicolas'
'Allain, Magali'
'Mercier, Nicolas'
'Cariati, Elena'

_publ_section_title
;
 ProtonatedN,N&#x2032;-Dioxide-4,4&#x2032;-bipyridine, an Interesting
 Synthon for the Building of Polar H-Bonded Networks?
;
_journal_issue 12
_journal_name_full 'Crystal Growth &amp; Design'
_journal_page_first 5200
_journal_paper_doi 10.1021/cg201299n
_journal_volume 11
_journal_year 2011
_chemical_formula_moiety 'C20 H18 Br8 N4 O4 Sb2'
_chemical_formula_sum 'C20 H18 Br8 N4 O4 Sb2'
_chemical_formula_weight 1261.16
_space_group_IT_number 14
_symmetry_cell_setting monoclinic
_symmetry_space_group_name_Hall '-P 2ybc'
_symmetry_space_group_name_H-M 'P 1 21/c 1'
_audit_creation_date 2011-06-16T16:54:28-00:00
_audit_creation_method 'WinGX routine CIF_UPDATE'
_cell_angle_alpha 90
_cell_angle_beta 99.52(1)
_cell_angle_gamma 90
_cell_formula_units_Z 2
_cell_length_a 6.0397(9)
_cell_length_b 15.037(1)
_cell_length_c 18.109(2)
_cell_measurement_reflns_used 8111
_cell_measurement_temperature 293(2)
_cell_measurement_theta_max 32.08
_cell_measurement_theta_min 3.54
_cell_volume 1622.0(3)
_computing_cell_refinement 'Dirax/lsq (Duisenberg & Schreurs, 1989-2000)'
_computing_data_collection 'Collect (Nonius BV, 1997-2000)'
_computing_data_reduction 'EvalCCD (Duisenberg & Schreurs 1990-2000)'
_computing_molecular_graphics 'DIAMOND 3.2g (Crystal Impact GbR 2005)'
_computing_publication_material 'WinGX publication routines (Farrugia, 1999)'
_computing_structure_refinement 'SHELXL-97 (Sheldrick, 1997)'
_computing_structure_solution 'SHELXS-97 (Sheldrick, 1997)'
_diffrn_ambient_temperature 293(2)
_diffrn_detector_area_resol_mean 9
_diffrn_measured_fraction_theta_full 0.992
_diffrn_measured_fraction_theta_max 0.992
_diffrn_measurement_device_type KappaCCD
_diffrn_measurement_method CCD
_diffrn_radiation_monochromator 'horizontally mounted graphite crystal'
_diffrn_radiation_probe x-ray
_diffrn_radiation_type MoK\a
_diffrn_radiation_wavelength 0.71073
_diffrn_reflns_av_R_equivalents 0.0614
_diffrn_reflns_limit_h_max 9
_diffrn_reflns_limit_h_min -8
_diffrn_reflns_limit_k_max 19
_diffrn_reflns_limit_k_min -22
_diffrn_reflns_limit_l_max 26
_diffrn_reflns_limit_l_min -27
_diffrn_reflns_number 33516
_diffrn_reflns_theta_full 32.08
_diffrn_reflns_theta_max 32.08
_diffrn_reflns_theta_min 3.54
_exptl_absorpt_coefficient_mu 11.55
_exptl_absorpt_correction_T_max 0.746
_exptl_absorpt_correction_T_min 0.395
_exptl_absorpt_correction_type multi-scan
_exptl_absorpt_process_details
;
 '(SADABS (Sheldrick, Bruker, 2008))'
;
_exptl_crystal_colour colourless
_exptl_crystal_density_diffrn 2.578
_exptl_crystal_density_method 'not measured'
_exptl_crystal_description prism
_exptl_crystal_F_000 1156
_exptl_crystal_size_max 0.3
_exptl_crystal_size_mid 0.09
_exptl_crystal_size_min 0.08
_refine_diff_density_max 0.751
_refine_diff_density_min -1.153
_refine_ls_extinction_method none
_refine_ls_goodness_of_fit_ref 1.041
_refine_ls_hydrogen_treatment constr
_refine_ls_matrix_type full
_refine_ls_number_parameters 172
_refine_ls_number_reflns 5606
_refine_ls_number_restraints 0
_refine_ls_restrained_S_all 1.041
_refine_ls_R_factor_gt 0.0389
_refine_ls_shift/su_max 0.002
_refine_ls_structure_factor_coef Fsqd
_refine_ls_weighting_details 'calc w=1/[\s^2^(Fo^2^)+(0.0293P)^2^+0.9480P] where P=(Fo^2^+2Fc^2^)/3'
_refine_ls_weighting_scheme calc
_refine_ls_wR_factor_ref 0.0811
_reflns_number_gt 3237
_reflns_number_total 5606
_reflns_threshold_expression >2sigma(I)
_cod_data_source_file cg201299n_si_003.cif
_cod_data_source_block sad
_cod_database_code 4510900

loop_
_symmetry_equiv_pos_as_xyz
'x, y, z'
'-x, y+1/2, -z+1/2'
'-x, -y, -z'
'x, -y-1/2, z-1/2'

loop_
_atom_site_label
_atom_site_type_symbol
_atom_site_fract_x
_atom_site_fract_y
_atom_site_fract_z
_atom_site_U_iso_or_equiv
_atom_site_adp_type
_atom_site_occupancy
_atom_site_calc_flag
_atom_site_refinement_flags
C1 C 1.1489(8) 0.8349(3) 0.6882(2) 0.0425(11) Uani 1 d .
H1 H 1.2224 0.8276 0.6474 0.051 Uiso 1 calc R
C2 C 1.1845(8) 0.7755(3) 0.7464(2) 0.0444(11) Uani 1 d .
H2 H 1.2825 0.7282 0.7444 0.053 Uiso 1 calc R
C3 C 1.0777(6) 0.7847(3) 0.8078(2) 0.0294(8) Uani 1 d .
C4 C 0.9353(7) 0.8572(3) 0.8067(2) 0.0431(11) Uani 1 d .
H4 H 0.8586 0.8661 0.8466 0.052 Uiso 1 calc R
C5 C 0.9050(8) 0.9159(3) 0.7483(2) 0.0438(11) Uani 1 d .
H5 H 0.8115 0.9649 0.7491 0.053 Uiso 1 calc R
C6 C 1.3347(7) 0.6055(3) 0.9393(2) 0.0338(9) Uani 1 d .
H6 H 1.4599 0.5686 0.9455 0.041 Uiso 1 calc R
C7 C 1.2997(7) 0.6647(3) 0.8814(2) 0.0341(9) Uani 1 d .
H7 H 1.4023 0.6674 0.8484 0.041 Uiso 1 calc R
C8 C 1.1147(6) 0.7211(2) 0.8705(2) 0.0280(8) Uani 1 d .
C9 C 0.9701(7) 0.7133(3) 0.9219(2) 0.0377(10) Uani 1 d .
H9 H 0.8444 0.7499 0.9173 0.045 Uiso 1 calc R
C10 C 1.0068(7) 0.6531(3) 0.9796(2) 0.0390(10) Uani 1 d .
H10 H 0.906 0.6488 1.0131 0.047 Uiso 1 calc R
N1 N 1.0103(5) 0.9025(2) 0.69002(18) 0.0321(7) Uani 1 d .
N2 N 1.1882(5) 0.6006(2) 0.98750(17) 0.0284(7) Uani 1 d .
O1 O 0.9655(5) 0.9598(2) 0.63206(16) 0.0421(7) Uani 1 d .
O2 O 1.2293(5) 0.54171(18) 1.04361(15) 0.0372(7) Uani 1 d .
Br1 Br 0.36841(10) 1.07701(4) 0.75950(3) 0.05779(15) Uani 1 d .
Br2 Br 0.49736(8) 0.89628(3) 0.92791(3) 0.04368(12) Uani 1 d .
Br3 Br 0.85932(7) 1.10090(4) 0.91460(3) 0.05669(15) Uani 1 d .
Br4 Br 0.39684(7) 1.26592(3) 0.90208(3) 0.04439(13) Uani 1 d .
Sb1 Sb 0.43718(4) 1.091339(17) 0.907078(14) 0.02937(8) Uani 1 d .

loop_
_atom_site_aniso_label
_atom_site_aniso_U_11
_atom_site_aniso_U_22
_atom_site_aniso_U_33
_atom_site_aniso_U_23
_atom_site_aniso_U_13
_atom_site_aniso_U_12
C1 0.051(3) 0.051(3) 0.029(2) 0.005(2) 0.0199(19) 0.023(2)
C2 0.054(3) 0.048(3) 0.035(2) 0.005(2) 0.019(2) 0.025(2)
C3 0.034(2) 0.030(2) 0.0244(19) -0.0037(17) 0.0070(16) -0.0004(17)
C4 0.054(3) 0.042(2) 0.040(3) 0.007(2) 0.028(2) 0.016(2)
C5 0.056(3) 0.040(3) 0.041(2) 0.004(2) 0.022(2) 0.020(2)
C6 0.037(2) 0.030(2) 0.038(2) -0.0010(19) 0.0153(17) 0.0073(17)
C7 0.038(2) 0.033(2) 0.034(2) 0.0040(19) 0.0121(18) 0.0057(18)
C8 0.031(2) 0.027(2) 0.027(2) -0.0038(17) 0.0068(15) -0.0016(16)
C9 0.035(2) 0.042(2) 0.038(2) 0.006(2) 0.0134(18) 0.0101(19)
C10 0.039(2) 0.045(3) 0.037(2) 0.005(2) 0.0189(18) 0.0098(19)
N1 0.0383(18) 0.0316(18) 0.0263(17) -0.0008(15) 0.0054(14) 0.0008(15)
N2 0.0347(17) 0.0262(16) 0.0248(16) 0.0014(14) 0.0061(13) 0.0015(14)
O1 0.0537(19) 0.0396(17) 0.0341(16) 0.0116(14) 0.0101(14) 0.0123(14)
O2 0.0506(17) 0.0324(15) 0.0298(15) 0.0100(13) 0.0098(13) 0.0071(13)
Br1 0.0747(4) 0.0658(3) 0.0334(2) -0.0023(2) 0.0105(2) -0.0232(3)
Br2 0.0543(3) 0.0370(2) 0.0411(2) -0.0065(2) 0.0119(2) -0.0020(2)
Br3 0.0270(2) 0.0635(3) 0.0821(4) 0.0038(3) 0.0162(2) -0.0015(2)
Br4 0.0427(3) 0.0337(2) 0.0592(3) 0.0030(2) 0.0155(2) 0.00284(19)
Sb1 0.02516(13) 0.03206(15) 0.03225(15) 0.00044(12) 0.00873(10) -0.00190(11)

loop_
_atom_type_symbol
_atom_type_description
_atom_type_scat_dispersion_real
_atom_type_scat_dispersion_imag
_atom_type_scat_source
C C 0.0033 0.0016 'International Tables Vol C Tables 4.2.6.8 and 6.1.1.4'
H H 0 0 'International Tables Vol C Tables 4.2.6.8 and 6.1.1.4'
N N 0.0061 0.0033 'International Tables Vol C Tables 4.2.6.8 and 6.1.1.4'
O O 0.0106 0.006 'International Tables Vol C Tables 4.2.6.8 and 6.1.1.4'
Br Br -0.2901 2.4595 'International Tables Vol C Tables 4.2.6.8 and 6.1.1.4'
Sb Sb -0.5866 1.5461 'International Tables Vol C Tables 4.2.6.8 and 6.1.1.4'

loop_
_geom_angle_atom_site_label_1
_geom_angle_atom_site_label_2
_geom_angle_atom_site_label_3
_geom_angle
_geom_angle_site_symmetry_1
_geom_angle_site_symmetry_3
N1 C1 C2 120.2(4) . .
N1 C1 H1 119.9 . .
C2 C1 H1 119.9 . .
C1 C2 C3 121.2(4) . .
C1 C2 H2 119.4 . .
C3 C2 H2 119.4 . .
C2 C3 C4 115.9(4) . .
C2 C3 C8 121.7(4) . .
C4 C3 C8 122.4(3) . .
C5 C4 C3 121.5(4) . .
C5 C4 H4 119.3 . .
C3 C4 H4 119.3 . .
N1 C5 C4 119.7(4) . .
N1 C5 H5 120.2 . .
C4 C5 H5 120.2 . .
N2 C6 C7 120.0(4) . .
N2 C6 H6 120 . .
C7 C6 H6 120 . .
C6 C7 C8 121.7(4) . .
C6 C7 H7 119.2 . .
C8 C7 H7 119.2 . .
C9 C8 C7 115.8(4) . .
C9 C8 C3 122.8(4) . .
C7 C8 C3 121.4(3) . .
C10 C9 C8 121.8(4) . .
C10 C9 H9 119.1 . .
C8 C9 H9 119.1 . .
N2 C10 C9 119.8(4) . .
N2 C10 H10 120.1 . .
C9 C10 H10 120.1 . .
C1 N1 C5 121.5(4) . .
C1 N1 O1 121.2(3) . .
C5 N1 O1 117.3(3) . .
C10 N2 O2 121.1(3) . .
C10 N2 C6 120.9(3) . .
O2 N2 C6 118.0(3) . .
Sb1 Br2 Sb1 93.399(14) 3_677 .
Br3 Sb1 Br4 91.822(17) . .
Br3 Sb1 Br1 92.71(2) . .
Br4 Sb1 Br1 92.767(18) . .
Br3 Sb1 Br2 88.68(2) . 3_677
Br4 Sb1 Br2 88.171(15) . 3_677
Br1 Sb1 Br2 178.293(17) . 3_677
Br3 Sb1 Br2 87.040(17) . .
Br4 Sb1 Br2 174.673(18) . .
Br1 Sb1 Br2 92.485(17) . .
Br2 Sb1 Br2 86.601(14) 3_677 .

loop_
_geom_bond_atom_site_label_1
_geom_bond_atom_site_label_2
_geom_bond_distance
_geom_bond_site_symmetry_2
C1 N1 1.320(5) .
C1 C2 1.370(6) .
C1 H1 0.93 .
C2 C3 1.382(5) .
C2 H2 0.93 .
C3 C4 1.388(5) .
C3 C8 1.474(5) .
C4 C5 1.366(6) .
C4 H4 0.93 .
C5 N1 1.334(5) .
C5 H5 0.93 .
C6 N2 1.343(5) .
C6 C7 1.365(5) .
C6 H6 0.93 .
C7 C8 1.391(5) .
C7 H7 0.93 .
C8 C9 1.382(5) .
C9 C10 1.373(6) .
C9 H9 0.93 .
C10 N2 1.339(5) .
C10 H10 0.93 .
N1 O1 1.351(4) .
N2 O2 1.339(4) .
Br1 Sb1 2.6447(6) .
Br2 Sb1 2.9545(6) 3_677
Br2 Sb1 2.9719(6) .
Br3 Sb1 2.5347(6) .
Br4 Sb1 2.6366(5) .
Sb1 Br2 2.9545(6) 3_677
